data_7203773
loop_
_publ_author_name
'Le\'on-Reina, Laura'
'Losilla, Enrique R.'
'Mart\'inez-Lara, Maria'
'Bruque, Sebasti\'an'
'Llobet, Anna'
'Sheptyakov, Denis V.'
'Aranda, Miguel A. G.'

_publ_section_title
;
 Interstitial oxygen in oxygen-stoichiometric apatites
;
_journal_issue 25
_journal_name_full 'Journal of Materials Chemistry'
_journal_page_first 2489
_journal_paper_doi 10.1039/b503374h
_journal_volume 15
_journal_year 2005
_chemical_formula_sum 'Ge0.5 La1.56 O4.33 Si0.5'
_chemical_formula_weight 335.71
_space_group_IT_number 176
_symmetry_cell_setting hexagonal
_symmetry_space_group_name_Hall '-P 6c'
_symmetry_space_group_name_H-M 'P 63/m'
_audit_creation_date 2004-06-11T09:55
_audit_creation_method 'from EXP file using GSAS2CIF'
_audit_update_record ' 2004-06-11T09:55 Initial CIF as created by GSAS2CIF'
_cell_angle_alpha 90.0
_cell_angle_beta 90.0
_cell_angle_gamma 120.0
_cell_formula_units_Z 6
_cell_length_a 9.8335(4)
_cell_length_b 9.8335
_cell_length_c 7.25285(32)
_cell_volume 607.37(4)
_computing_structure_refinement GSAS
_pd_block_id 2004-06-11T09:55|SI3GE3_NPD_RX|La9.33Si3Ge3O26|Overall
_pd_meas_2theta_range_inc 0.03
_pd_meas_2theta_range_max 109.99
_pd_meas_2theta_range_min 10.0
_pd_phase_name 'from C:/RIETVELD/Apatito/SINQ_02/La9.55Si/La955Si6_RT/LA955SI.EXP'
_pd_proc_2theta_range_inc 0.03
_pd_proc_2theta_range_max 109.99391
_pd_proc_2theta_range_min 10.00391
_pd_proc_ls_prof_R_factor 0.0311
_pd_proc_ls_prof_wR_factor 0.0269
_refine_ls_goodness_of_fit_all 2.06
_refine_ls_matrix_type full
_refine_ls_number_parameters 105
_refine_ls_number_restraints 0
_refine_ls_shift/su_max 0.04
_refine_ls_shift/su_mean 0.00
_cod_data_source_file b503374h.txt
_cod_data_source_block SI3GE3_NPD_RX_publ
_cod_depositor_comments
;
The following automatic conversions were performed:
'_geom_angle_publ_flag' value 'N' changed to 'n' according to
'/home/saulius/struct/CIF-dictionaries/cif_core.dic' dictionary named
'cif_core.dic' version 2.4.1 from 2010-06-29 (168
times).

'_geom_bond_publ_flag' value 'N' changed to 'n' according to
'/home/saulius/struct/CIF-dictionaries/cif_core.dic' dictionary named
'cif_core.dic' version 2.4.1 from 2010-06-29 (82 times).

Automatic conversion script
Id: cif_fix_enum 1527 2010-12-29 10:47:43Z saulius 
;
_cod_original_cell_volume 607.3692
_cod_original_formula_sum 'Ge0.50 La1.56 O4.33 Si0.50'
_cod_database_code 7203773

loop_
_symmetry_equiv_pos_site_id
_symmetry_equiv_pos_as_xyz
1 +x,+y,+z
2 x-y,+x,+z+1/2
3 -y,x-y,+z
4 -x,-y,+z+1/2
5 y-x,-x,+z
6 +y,y-x,+z+1/2
-1 -x,-y,-z
-2 y-x,-x,-z+1/2
-3 +y,y-x,-z
-4 +x,+y,-z+1/2
-5 x-y,+x,-z
-6 -y,x-y,-z+1/2

loop_
_atom_site_aniso_label
_atom_site_aniso_U_11
_atom_site_aniso_U_12
_atom_site_aniso_U_13
_atom_site_aniso_U_22
_atom_site_aniso_U_23
_atom_site_aniso_U_33
La1 0.0066(7) -0.0016(5) 0.0 0.0082(6) 0.0 0.0096(5)
La2 0.0123(6) 0.00614(28) 0.0 0.0123(6) 0.0 0.0084(9)
SI 0.0096(8) 0.0022(8) 0.0 0.0029(9) 0.0 0.0088(7)
O1 0.0521(18) 0.0376(16) 0.0 0.0273(16) 0.0 0.0164(12)
O2 0.0048(10) -0.0048(8) 0.0 -0.0048(7) 0.0 0.0508(18)
O3 0.0626(14) 0.0181(9) -0.0270(7) 0.0188(9) -0.0078(5) 0.0055(6)
O4 -0.0009(11) -0.0005(5) 0.0 -0.0009(11) 0.0 0.048(4)
Ge 0.0096(8) 0.0022(8) 0.0 0.0029(9) 0.0 0.0088(7)

loop_
_atom_site_type_symbol
_atom_site_label
_atom_site_fract_x
_atom_site_fract_y
_atom_site_fract_z
_atom_site_occupancy
_atom_site_thermal_displace_type
_atom_site_U_iso_or_equiv
_atom_site_symmetry_multiplicity
LA La1 0.23174(14) -0.01084(18) 0.25 1.0 Uani 0.01054 6
LA La2 0.3333 0.6667 0.00020(31) 0.833 Uani 0.01097 4
SI SI 0.40151(22) 0.37362(18) 0.25 0.5 Uani 0.00756 6
O O1 0.31887(31) 0.48780(32) 0.25 1.0 Uani 0.02406 6
O O2 0.59967(24) 0.47474(25) 0.25 1.0 Uani 0.01906 6
O O3 0.34600(29) 0.25483(23) 0.06537(20) 1.0 Uani 0.02999 12
O O4 0.0 0.0 0.25 0.758(12) Uani 0.01548 2
O O5 0.005(6) 0.242(6) 0.610(5) 0.0403(20) Uiso 0.025 12
GE Ge 0.40151(22) 0.37362(18) 0.25 0.5 Uani 0.00756 6

loop_
_atom_type_symbol
_atom_type_number_in_cell
LA 9.332
SI 3.0
O 26.0
GE 3.0

loop_
_geom_angle_atom_site_label_1
_geom_angle_atom_site_label_2
_geom_angle_atom_site_label_3
_geom_angle
_geom_angle_site_symmetry_1
_geom_angle_site_symmetry_2
_geom_angle_site_symmetry_3
_geom_angle_publ_flag
O2 La1 O3 70.41(7) 3_655 . 1_555 n
O2 La1 O3 84.52(6) 3_655 . 6_555 n
O2 La1 O3 84.52(6) 3_655 . -3_555 n
O2 La1 O3 70.41(7) 3_655 . -4_556 n
O2 La1 O4 150.21(9) 3_655 . 1_555 n
O2 La1 O5 141.5(10) 3_655 . 4_554 n
O2 La1 O5 89.1(11) 3_655 . 5_555 n
O2 La1 O5 90.3(11) 3_655 . 6_554 n
O2 La1 O5 141.5(10) 3_655 . -1_556 n
O2 La1 O5 89.1(11) 3_655 . -2_556 n
O2 La1 O5 90.3(11) 3_655 . -3_556 n
O3 La1 O3 136.60(8) 1_555 . 6_555 n
O3 La1 O3 77.55(4) 1_555 . -3_555 n
O3 La1 O3 61.08(7) 1_555 . -4_556 n
O3 La1 O4 84.08(7) 1_555 . 1_555 n
O3 La1 O5 115.7(9) 1_555 . 4_554 n
O3 La1 O5 119.6(12) 1_555 . 5_555 n
O3 La1 O5 22.0(11) 1_555 . 6_554 n
O3 La1 O5 147.6(11) 1_555 . -1_556 n
O3 La1 O5 58.5(12) 1_555 . -2_556 n
O3 La1 O5 58.0(9) 1_555 . -3_556 n
O3 La1 O3 135.98(13) 6_555 . -3_555 n
O3 La1 O3 77.55(4) 6_555 . -4_556 n
O3 La1 O4 105.24(6) 6_555 . 1_555 n
O3 La1 O5 106.0(9) 6_555 . 4_554 n
O3 La1 O5 22.4(11) 6_555 . 5_555 n
O3 La1 O5 134.2(9) 6_555 . 6_554 n
O3 La1 O5 61.9(9) 6_555 . -1_556 n
O3 La1 O5 158.4(11) 6_555 . -2_556 n
O3 La1 O5 88.3(9) 6_555 . -3_556 n
O3 La1 O3 136.60(8) -3_555 . -4_556 n
O3 La1 O4 105.24(6) -3_555 . 1_555 n
O3 La1 O5 61.9(9) -3_555 . 4_554 n
O3 La1 O5 158.4(11) -3_555 . 5_555 n
O3 La1 O5 88.3(9) -3_555 . 6_554 n
O3 La1 O5 106.0(9) -3_555 . -1_556 n
O3 La1 O5 22.4(11) -3_555 . -2_556 n
O3 La1 O5 134.2(9) -3_555 . -3_556 n
O3 La1 O4 84.08(7) -4_556 . 1_555 n
O3 La1 O5 147.6(11) -4_556 . 4_554 n
O3 La1 O5 58.5(12) -4_556 . 5_555 n
O3 La1 O5 58.0(9) -4_556 . 6_554 n
O3 La1 O5 115.7(9) -4_556 . -1_556 n
O3 La1 O5 119.6(12) -4_556 . -2_556 n
O3 La1 O5 22.0(11) -4_556 . -3_556 n
O4 La1 O5 63.7(11) 1_555 . 4_554 n
O4 La1 O5 90.5(10) 1_555 . 5_555 n
O4 La1 O5 62.5(11) 1_555 . 6_554 n
O4 La1 O5 63.7(11) 1_555 . -1_556 n
O4 La1 O5 90.5(10) 1_555 . -2_556 n
O4 La1 O5 62.5(11) 1_555 . -3_556 n
O5 La1 O5 114.9(16) 4_554 . 5_555 n
O5 La1 O5 106.0(19) 4_554 . 6_554 n
O5 La1 O5 47.5(16) 4_554 . -1_556 n
O5 La1 O5 67.4(13) 4_554 . -2_556 n
O5 La1 O5 126.2(17) 4_554 . -3_556 n
O5 La1 O5 112.4(17) 5_555 . 6_554 n
O5 La1 O5 67.4(13) 5_555 . -1_556 n
O5 La1 O5 177.7(23) 5_555 . -2_556 n
O5 La1 O5 66.3(11) 5_555 . -3_556 n
O5 La1 O5 126.2(17) 6_554 . -1_556 n
O5 La1 O5 66.3(11) 6_554 . -2_556 n
O5 La1 O5 46.1(18) 6_554 . -3_556 n
O5 La1 O5 114.9(16) -1_556 . -2_556 n
O5 La1 O5 106.0(19) -1_556 . -3_556 n
O5 La1 O5 112.4(17) -2_556 . -3_556 n
La2 La2 La2 179.9604 -2_565 . -2_566 n
La2 La2 O1 136.94(5) -2_565 . 1_555 n
La2 La2 O1 136.94(5) -2_565 . 3_665 n
La2 La2 O1 136.98(5) -2_565 . 5_565 n
La2 La2 O2 44.97(6) -2_565 . 2_554 n
La2 La2 O2 44.96(5) -2_565 . 4_664 n
La2 La2 O2 44.95(6) -2_565 . 6_564 n
La2 La2 O1 43.05(5) -2_566 . 1_555 n
La2 La2 O1 43.04(5) -2_566 . 3_665 n
La2 La2 O1 43.05(5) -2_566 . 5_565 n
La2 La2 O2 135.06(6) -2_566 . 2_554 n
La2 La2 O2 135.02(5) -2_566 . 4_664 n
La2 La2 O2 135.04(6) -2_566 . 6_564 n
O1 La2 O1 72.47(8) 1_555 . 3_665 n
O1 La2 O1 72.48(8) 1_555 . 5_565 n
O1 La2 O2 125.44(6) 1_555 . 2_554 n
O1 La2 O2 94.09(5) 1_555 . 4_664 n
O1 La2 O2 154.13(7) 1_555 . 6_564 n
O1 La2 O1 72.48(8) 3_665 . 5_565 n
O1 La2 O2 154.17(7) 3_665 . 2_554 n
O1 La2 O2 125.42(6) 3_665 . 4_664 n
O1 La2 O2 94.11(5) 3_665 . 6_564 n
O1 La2 O2 94.12(5) 5_565 . 2_554 n
O1 La2 O2 154.14(7) 5_565 . 4_664 n
O1 La2 O2 125.46(6) 5_565 . 6_564 n
O2 La2 O2 75.46(9) 2_554 . 4_664 n
O2 La2 O2 75.47(9) 2_554 . 6_564 n
O2 La2 O2 75.45(9) 4_664 . 6_564 n
O1 SI O2 114.03(17) 1_555 . 1_555 n
O1 SI O3 111.51(11) 1_555 . 1_555 n
O1 SI O3 111.51(11) 1_555 . -4_556 n
O1 SI O5 88.2(17) 1_555 . 6_554 n
O1 SI O5 88.2(17) 1_555 . -3_556 n
O2 SI O3 106.74(12) 1_555 . 1_555 n
O2 SI O3 106.74(12) 1_555 . -4_556 n
O2 SI O5 139.8(16) 1_555 . 6_554 n
O2 SI O5 139.8(16) 1_555 . -3_556 n
O3 SI O3 105.82(15) 1_555 . -4_556 n
O3 SI O5 33.3(16) 1_555 . 6_554 n
O3 SI O5 94.1(13) 1_555 . -3_556 n
O3 SI O5 94.1(13) -4_556 . 6_554 n
O3 SI O5 33.3(16) -4_556 . -3_556 n
O5 SI O5 69.3(27) 6_554 . -3_556 n
La2 O1 La2 93.90(10) 1_555 . -2_566 n
La2 O1 SI 126.71(7) 1_555 . 1_555 n
La2 O1 Ge 126.71(7) 1_555 . 1_555 n
La2 O1 SI 126.69(7) -2_566 . 1_555 n
La2 O1 Ge 126.69(7) -2_566 . 1_555 n
SI O1 Ge 0.0 1_555 . 1_555 n
La1 O2 La2 116.52(6) 5_665 . 2_655 n
La1 O2 La2 116.51(6) 5_665 . -1_665 n
La1 O2 SI 123.16(14) 5_665 . 1_555 n
La1 O2 Ge 123.16(14) 5_665 . 1_555 n
La2 O2 La2 90.08(11) 2_655 . -1_665 n
La2 O2 SI 102.37(8) 2_655 . 1_555 n
La2 O2 Ge 102.37(8) 2_655 . 1_555 n
La2 O2 SI 102.39(8) -1_665 . 1_555 n
La2 O2 Ge 102.39(8) -1_665 . 1_555 n
SI O2 Ge 0.0 1_555 . 1_555 n
La1 O3 La1 115.34(8) 1_555 . 2_554 n
La1 O3 SI 96.52(8) 1_555 . 1_555 n
La1 O3 O5 76.6(27) 1_555 . 6_554 n
La1 O3 Ge 96.52(8) 1_555 . 1_555 n
La1 O3 SI 141.19(11) 2_554 . 1_555 n
La1 O3 O5 87.0(20) 2_554 . 6_554 n
La1 O3 Ge 141.19(11) 2_554 . 1_555 n
SI O3 O5 79.2(24) 1_555 . 6_554 n
SI O3 Ge 0.0 1_555 . 1_555 n
O5 O3 Ge 79.2(24) 6_554 . 1_555 n
La1 O4 La1 120.0 1_555 . 3_555 n
La1 O4 La1 120.0 1_555 . 5_555 n
La1 O4 La1 120.0 3_555 . 5_555 n
La1 O5 La1 111.9(19) 2_555 . 3_555 n
La1 O5 La1 104.5(15) 2_555 . 4_555 n
La1 O5 SI 95.3(17) 2_555 . 2_555 n
La1 O5 O3 81.4(30) 2_555 . 2_555 n
La1 O5 Ge 95.3(17) 2_555 . 2_555 n
La1 O5 La1 114.4(17) 3_555 . 4_555 n
La1 O5 SI 125.1(22) 3_555 . 2_555 n
La1 O5 O3 70.6(20) 3_555 . 2_555 n
La1 O5 Ge 125.1(22) 3_555 . 2_555 n
La1 O5 SI 102.5(21) 4_555 . 2_555 n
La1 O5 O3 169(4) 4_555 . 2_555 n
La1 O5 Ge 102.5(21) 4_555 . 2_555 n
SI O5 O3 67.5(24) 2_555 . 2_555 n
SI O5 Ge 0.0 2_555 . 2_555 n
O3 O5 Ge 67.5(24) 2_555 . 2_555 n
O1 Ge O2 114.03(17) 1_555 . 1_555 n
O1 Ge O3 111.51(11) 1_555 . 1_555 n
O1 Ge O3 111.51(11) 1_555 . -4_556 n
O1 Ge O5 88.2(17) 1_555 . 6_554 n
O1 Ge O5 88.2(17) 1_555 . -3_556 n
O2 Ge O3 106.74(12) 1_555 . 1_555 n
O2 Ge O3 106.74(12) 1_555 . -4_556 n
O2 Ge O5 139.8(16) 1_555 . 6_554 n
O2 Ge O5 139.8(16) 1_555 . -3_556 n
O3 Ge O3 105.82(15) 1_555 . -4_556 n
O3 Ge O5 33.3(16) 1_555 . 6_554 n
O3 Ge O5 94.1(13) 1_555 . -3_556 n
O3 Ge O5 94.1(13) -4_556 . 6_554 n
O3 Ge O5 33.3(16) -4_556 . -3_556 n
O5 Ge O5 69.3(27) 6_554 . -3_556 n

loop_
_geom_bond_atom_site_label_1
_geom_bond_atom_site_label_2
_geom_bond_distance
_geom_bond_site_symmetry_1
_geom_bond_site_symmetry_2
_geom_bond_publ_flag
La1 La1 4.0425(19) . 3_555 n
La1 La1 4.0425(19) . 5_555 n
La1 SI 3.2815(24) . 1_555 n
La1 SI 3.3865(24) . 5_555 n
La1 O1 2.7722(32) . 5_555 n
La1 O2 2.5020(23) . 3_655 n
La1 O3 2.6354(24) . 1_555 n
La1 O3 2.4671(13) . 6_555 n
La1 O3 2.4671(13) . -3_555 n
La1 O3 2.6354(24) . -4_556 n
La1 O4 2.3339(11) . 1_555 n
La1 O5 2.52(5) . 4_554 n
La1 O5 2.61(4) . 5_555 n
La1 O5 2.59(5) . 6_554 n
La1 O5 2.52(5) . -1_556 n
La1 O5 2.61(4) . -2_556 n
La1 O5 2.59(5) . -3_556 n
La1 Ge 3.2815(24) . 1_555 n
La1 Ge 3.3865(24) . 5_555 n
La2 La2 3.629(4) . -2_565 n
La2 La2 3.624(4) . -2_566 n
La2 SI 3.3587(19) . 2_554 n
La2 SI 3.3592(19) . 4_664 n
La2 SI 3.3584(19) . 6_564 n
La2 O1 2.4795(22) . 1_555 n
La2 O1 2.4792(22) . 3_665 n
La2 O1 2.4788(22) . 5_565 n
La2 O2 2.5642(22) . 2_554 n
La2 O2 2.5649(22) . 4_664 n
La2 O2 2.5644(22) . 6_564 n
La2 O3 2.8867(26) . -1_665 n
La2 O3 2.8858(26) . -3_565 n
La2 O3 2.8865(26) . -5_555 n
La2 Ge 3.3587(19) . 2_554 n
La2 Ge 3.3592(19) . 4_664 n
La2 Ge 3.3584(19) . 6_564 n
SI La1 3.2815(24) . 1_555 n
SI La1 3.3865(24) . 3_555 n
SI La2 3.3584(19) . 2_655 n
SI La2 3.3592(19) . -1_665 n
SI O1 1.6834(22) . 1_555 n
SI O2 1.6876(28) . 1_555 n
SI O3 1.6787(17) . 1_555 n
SI O3 1.6787(17) . -4_556 n
SI O5 1.78(4) . 6_554 n
SI O5 1.78(4) . -3_556 n
O1 La1 2.7722(32) . 3_555 n
O1 La2 2.4795(22) . 1_555 n
O1 La2 2.4792(22) . -2_566 n
O1 SI 1.6834(22) . 1_555 n
O1 Ge 1.6834(22) . 1_555 n
O2 La1 2.5020(23) . 5_665 n
O2 La2 2.5644(22) . 2_655 n
O2 La2 2.5649(22) . -1_665 n
O2 SI 1.6876(28) . 1_555 n
O2 Ge 1.6876(28) . 1_555 n
O3 La1 2.6354(24) . 1_555 n
O3 La1 2.4671(13) . 2_554 n
O3 La2 2.8867(26) . -1_665 n
O3 SI 1.6787(17) . 1_555 n
O3 O5 1.00(5) . 6_554 n
O3 Ge 1.6787(17) . 1_555 n
O4 La1 2.3339(11) . 1_555 n
O4 La1 2.3339(11) . 3_555 n
O4 La1 2.3339(11) . 5_555 n
O5 La1 2.59(5) . 2_555 n
O5 La1 2.61(4) . 3_555 n
O5 La1 2.52(5) . 4_555 n
O5 SI 1.78(4) . 2_555 n
O5 O3 1.00(5) . 2_555 n
O5 O5 2.03(7) . -4_557 n
O5 Ge 1.78(4) . 2_555 n
Ge La1 3.2815(24) . 1_555 n
Ge La1 3.3865(24) . 3_555 n
Ge La2 3.3584(19) . 2_655 n
Ge La2 3.3592(19) . -1_665 n
Ge O1 1.6834(22) . 1_555 n
Ge O2 1.6876(28) . 1_555 n
Ge O3 1.6787(17) . 1_555 n
Ge O3 1.6787(17) . -4_556 n
Ge O5 1.78(4) . 6_554 n
Ge O5 1.78(4) . -3_556 n
